data_7155785
loop_
_publ_author_name
'Kubyshkin, Vladimir'
'Budisa, Nediljko'

_publ_section_title
;
 Amide rotation trajectories probed by symmetry
;
_journal_name_full 'Org. Biomol. Chem.'
_journal_paper_doi 10.1039/C7OB01421J
_journal_year 2017
_chemical_formula_sum 'C10 H15 N O5'
_chemical_formula_weight 229.23
_chemical_melting_point 335
_chemical_name_systematic 'Dimethyl (r,s)-1-acetylpyrrolidine-2,5-dicarboxylate'
_space_group_IT_number 33
_symmetry_cell_setting orthorhombic
_symmetry_space_group_name_Hall 'P 2c -2n'
_symmetry_space_group_name_H-M 'P n a 21'
_atom_sites_solution_hydrogens geom
_atom_sites_solution_primary direct
_atom_sites_solution_secondary difmap
_audit_creation_method
;
CrysAlisPro, Agilent Technologies,
Version 1.171.37.35 (release 13-08-2014 CrysAlis171 .NET)
(compiled Aug 13 2014,18:06:01)
;
_audit_update_record
;
2017-06-06 deposited with the CCDC.
2017-07-24 downloaded from the CCDC.
;
_cell_angle_alpha 90.00
_cell_angle_beta 90.00
_cell_angle_gamma 90.00
_cell_formula_units_Z 4
_cell_length_a 13.0145(3)
_cell_length_b 7.79931(17)
_cell_length_c 10.8094(3)
_cell_measurement_reflns_used 2649
_cell_measurement_temperature 150(2)
_cell_measurement_theta_max 73.6260
_cell_measurement_theta_min 6.6140
_cell_volume 1097.20(5)
_computing_cell_refinement
;
CrysAlisPro, Agilent Technologies,
Version 1.171.37.35 (release 13-08-2014 CrysAlis171 .NET)
(compiled Aug 13 2014,18:06:01)
;
_computing_data_collection
;
CrysAlisPro, Agilent Technologies,
Version 1.171.37.35 (release 13-08-2014 CrysAlis171 .NET)
(compiled Aug 13 2014,18:06:01)
;
_computing_data_reduction
;
CrysAlisPro, Agilent Technologies,
Version 1.171.37.35 (release 13-08-2014 CrysAlis171 .NET)
(compiled Aug 13 2014,18:06:01)
;
_computing_structure_refinement 'SHELXL-97 (Sheldrick, 1997)'
_computing_structure_solution 'SHELXS-97 (Sheldrick, 1990)'
_diffrn_ambient_environment N~2~
_diffrn_ambient_temperature 150.00(10)
_diffrn_detector 'CCD plate'
_diffrn_detector_area_resol_mean 10.5435
_diffrn_detector_type Atlas
_diffrn_measured_fraction_theta_full 1.000
_diffrn_measured_fraction_theta_max 1.000
_diffrn_measurement_device 'four-circle diffractometer'
_diffrn_measurement_device_type 'SuperNova, Single source at offset, Atlas'
_diffrn_measurement_method '\w scans'
_diffrn_radiation_monochromator mirror
_diffrn_radiation_probe x-ray
_diffrn_radiation_type 'Cu K\a'
_diffrn_radiation_wavelength 1.54184
_diffrn_reflns_av_R_equivalents 0.0179
_diffrn_reflns_av_sigmaI/netI 0.0190
_diffrn_reflns_limit_h_max 15
_diffrn_reflns_limit_h_min -15
_diffrn_reflns_limit_k_max 9
_diffrn_reflns_limit_k_min -9
_diffrn_reflns_limit_l_max 10
_diffrn_reflns_limit_l_min -12
_diffrn_reflns_number 3683
_diffrn_reflns_theta_full 67.42
_diffrn_reflns_theta_max 67.42
_diffrn_reflns_theta_min 6.62
_diffrn_source 'sealed X-ray tube'
_diffrn_source_type 'SuperNova (Cu) X-ray Source'
_exptl_absorpt_coefficient_mu 0.949
_exptl_absorpt_correction_T_max 0.9453
_exptl_absorpt_correction_T_min 0.6484
_exptl_absorpt_correction_type multi-scan
_exptl_absorpt_process_details
;
CrysAlisPro, Agilent Technologies,
Version 1.171.37.35 (release 13-08-2014 CrysAlis171 .NET)
(compiled Aug 13 2014,18:06:01)
Empirical absorption correction using spherical harmonics,
 implemented in SCALE3 ABSPACK scaling algorithm.
;
_exptl_crystal_colour colourless
_exptl_crystal_density_diffrn 1.388
_exptl_crystal_density_method 'not measured'
_exptl_crystal_description plate
_exptl_crystal_F_000 488
_exptl_crystal_recrystallization_method 'Re-crystallisation from solvent: dichloromethane'
_exptl_crystal_size_max 0.50
_exptl_crystal_size_mid 0.16
_exptl_crystal_size_min 0.06
_refine_diff_density_max 0.125
_refine_diff_density_min -0.158
_refine_diff_density_rms 0.033
_refine_ls_abs_structure_details 'Flack H D (1983), Acta Cryst. A39, 876-881'
_refine_ls_abs_structure_Flack 0.05(18)
_refine_ls_extinction_method none
_refine_ls_goodness_of_fit_ref 1.019
_refine_ls_hydrogen_treatment constr
_refine_ls_matrix_type full
_refine_ls_number_parameters 147
_refine_ls_number_reflns 1537
_refine_ls_number_restraints 1
_refine_ls_restrained_S_all 1.019
_refine_ls_R_factor_all 0.0269
_refine_ls_R_factor_gt 0.0257
_refine_ls_shift/su_max 0.000
_refine_ls_shift/su_mean 0.000
_refine_ls_structure_factor_coef Fsqd
_refine_ls_weighting_details 'calc w=1/[\s^2^(Fo^2^)+(0.0333P)^2^+0.1969P] where P=(Fo^2^+2Fc^2^)/3'
_refine_ls_weighting_scheme calc
_refine_ls_wR_factor_gt 0.0626
_refine_ls_wR_factor_ref 0.0632
_reflns_number_gt 1505
_reflns_number_total 1537
_reflns_threshold_expression >2sigma(I)
_cod_data_source_file c7ob01421j2.cif
_cod_data_source_block cu-1356
_cod_original_cell_volume 1097.21(4)
_cod_original_sg_symbol_H-M Pna21
_cod_database_code 7155785

loop_
_symmetry_equiv_pos_as_xyz
'x, y, z'
'-x, -y, z+1/2'
'x+1/2, -y+1/2, z'
'-x+1/2, y+1/2, z+1/2'

loop_
_atom_site_label
_atom_site_type_symbol
_atom_site_fract_x
_atom_site_fract_y
_atom_site_fract_z
_atom_site_U_iso_or_equiv
_atom_site_adp_type
_atom_site_occupancy
_atom_site_symmetry_multiplicity
_atom_site_calc_flag
_atom_site_refinement_flags
N1 N 0.46156(9) 0.47238(15) 0.11025(14) 0.0213(3) Uani 1 1 d .
O1 O 0.29773(8) 0.42068(14) 0.05878(13) 0.0281(3) Uani 1 1 d .
O2 O 0.52618(10) 0.65027(16) 0.32217(14) 0.0367(3) Uani 1 1 d .
O3 O 0.64821(8) 0.78464(14) 0.21348(13) 0.0303(3) Uani 1 1 d .
O4 O 0.37486(10) 0.31315(14) 0.32159(13) 0.0323(3) Uani 1 1 d .
O5 O 0.41617(9) 0.05530(13) 0.24503(15) 0.0328(3) Uani 1 1 d .
C1 C 0.55641(11) 0.57190(19) 0.10789(17) 0.0227(3) Uani 1 1 d .
H1A H 0.5561 0.6524 0.0359 0.027 Uiso 1 1 calc R
C2 C 0.63829(12) 0.4324(2) 0.08904(18) 0.0275(4) Uani 1 1 d .
H2A H 0.6464 0.4040 0.0003 0.033 Uiso 1 1 calc R
H2B H 0.7055 0.4689 0.1228 0.033 Uiso 1 1 calc R
C3 C 0.59515(12) 0.2808(2) 0.16109(19) 0.0269(4) Uani 1 1 d .
H3A H 0.6095 0.2922 0.2506 0.032 Uiso 1 1 calc R
H3B H 0.6244 0.1713 0.1310 0.032 Uiso 1 1 calc R
C4 C 0.47876(11) 0.29064(19) 0.13489(16) 0.0223(3) Uani 1 1 d .
H4A H 0.4618 0.2218 0.0596 0.027 Uiso 1 1 calc R
C5 C 0.36870(11) 0.52359(19) 0.06759(16) 0.0228(3) Uani 1 1 d .
C6 C 0.35738(13) 0.7097(2) 0.03318(19) 0.0296(4) Uani 1 1 d .
H6A H 0.2860 0.7326 0.0093 0.044 Uiso 1 1 calc R
H6B H 0.4030 0.7362 -0.0364 0.044 Uiso 1 1 calc R
H6C H 0.3757 0.7815 0.1042 0.044 Uiso 1 1 calc R
C7 C 0.57259(11) 0.67044(17) 0.22736(18) 0.0224(3) Uani 1 1 d .
C8 C 0.67368(14) 0.8846(2) 0.3223(2) 0.0318(4) Uani 1 1 d .
H8A H 0.7294 0.9646 0.3024 0.048 Uiso 1 1 calc R
H8B H 0.6958 0.8077 0.3888 0.048 Uiso 1 1 calc R
H8C H 0.6131 0.9492 0.3492 0.048 Uiso 1 1 calc R
C9 C 0.41621(12) 0.22695(17) 0.24401(18) 0.0226(3) Uani 1 1 d .
C10 C 0.36214(15) -0.0212(2) 0.3487(2) 0.0389(5) Uani 1 1 d .
H10A H 0.3705 -0.1460 0.3463 0.058 Uiso 1 1 calc R
H10B H 0.2889 0.0074 0.3436 0.058 Uiso 1 1 calc R
H10C H 0.3905 0.0233 0.4263 0.058 Uiso 1 1 calc R

loop_
_atom_site_aniso_label
_atom_site_aniso_U_11
_atom_site_aniso_U_22
_atom_site_aniso_U_33
_atom_site_aniso_U_23
_atom_site_aniso_U_13
_atom_site_aniso_U_12
N1 0.0209(6) 0.0216(6) 0.0215(7) 0.0002(5) 0.0000(6) -0.0021(5)
O1 0.0222(5) 0.0306(5) 0.0315(7) -0.0019(5) -0.0016(5) -0.0021(4)
O2 0.0415(7) 0.0451(7) 0.0236(7) -0.0065(6) 0.0064(7) -0.0191(5)
O3 0.0321(6) 0.0298(5) 0.0290(7) -0.0027(5) 0.0031(6) -0.0117(5)
O4 0.0447(7) 0.0271(5) 0.0252(7) -0.0016(6) 0.0099(6) -0.0006(5)
O5 0.0379(6) 0.0216(5) 0.0389(8) 0.0031(5) 0.0148(7) -0.0003(4)
C1 0.0216(7) 0.0244(7) 0.0221(9) 0.0021(7) 0.0010(7) -0.0034(6)
C2 0.0226(7) 0.0316(8) 0.0281(10) -0.0017(7) 0.0057(7) -0.0004(6)
C3 0.0224(8) 0.0301(8) 0.0283(9) 0.0015(7) 0.0020(7) 0.0045(6)
C4 0.0251(8) 0.0205(7) 0.0214(9) -0.0007(6) 0.0018(7) 0.0000(6)
C5 0.0232(7) 0.0274(7) 0.0180(8) -0.0015(7) 0.0013(7) 0.0002(6)
C6 0.0300(8) 0.0280(8) 0.0309(10) -0.0006(7) -0.0016(8) 0.0028(6)
C7 0.0202(7) 0.0219(6) 0.0252(10) 0.0019(7) -0.0016(7) -0.0016(5)
C8 0.0355(9) 0.0273(8) 0.0326(10) -0.0024(8) -0.0040(9) -0.0086(7)
C9 0.0208(7) 0.0222(7) 0.0246(9) 0.0006(7) -0.0021(7) -0.0008(5)
C10 0.0446(10) 0.0290(8) 0.0432(13) 0.0104(8) 0.0159(10) -0.0020(7)

loop_
_atom_type_symbol
_atom_type_description
_atom_type_scat_dispersion_real
_atom_type_scat_dispersion_imag
_atom_type_scat_source
C C 0.0181 0.0091 'International Tables Vol C Tables 4.2.6.8 and 6.1.1.4'
H H 0.0000 0.0000 'International Tables Vol C Tables 4.2.6.8 and 6.1.1.4'
N N 0.0311 0.0180 'International Tables Vol C Tables 4.2.6.8 and 6.1.1.4'
O O 0.0492 0.0322 'International Tables Vol C Tables 4.2.6.8 and 6.1.1.4'

loop_
_geom_angle_atom_site_label_1
_geom_angle_atom_site_label_2
_geom_angle_atom_site_label_3
_geom_angle
C5 N1 C1 126.34(13)
C5 N1 C4 119.05(12)
C1 N1 C4 112.98(11)
C7 O3 C8 115.86(14)
C9 O5 C10 114.69(14)
N1 C1 C7 111.85(13)
N1 C1 C2 102.27(12)
C7 C1 C2 112.04(13)
C3 C2 C1 103.08(12)
C2 C3 C4 103.25(13)
N1 C4 C9 112.19(12)
N1 C4 C3 103.45(12)
C9 C4 C3 111.58(14)
O1 C5 N1 120.35(14)
O1 C5 C6 122.52(14)
N1 C5 C6 117.13(13)
O2 C7 O3 123.65(16)
O2 C7 C1 126.19(13)
O3 C7 C1 110.15(14)
O4 C9 O5 123.60(16)
O4 C9 C4 126.84(13)
O5 C9 C4 109.52(14)

loop_
_geom_bond_atom_site_label_1
_geom_bond_atom_site_label_2
_geom_bond_distance
N1 C5 1.354(2)
N1 C1 1.4584(18)
N1 C4 1.4595(19)
O1 C5 1.2273(18)
O2 C7 1.200(2)
O3 C7 1.3357(18)
O3 C8 1.450(2)
O4 C9 1.202(2)
O5 C9 1.3388(18)
O5 C10 1.451(2)
C1 C7 1.517(2)
C1 C2 1.536(2)
C2 C3 1.523(2)
C3 C4 1.543(2)
C4 C9 1.517(2)
C5 C6 1.506(2)
